data_4002532
loop_
_publ_author_name
'Park, S.-H.'
'Parise, J.B.'
'Gies, H.'
'Toby, B.H.'

_publ_section_title
;
 Characterization of a new microporous lithozincosilicate with ANA
 topology
;
_journal_name_full 'Chemistry of Materials (1,1989-)'
_journal_page_first 3187
_journal_page_last 3196
_journal_volume 14
_journal_year 2002
_chemical_formula_sum 'Cs12.36 H6.48 Li15.2 O99.24 Si37.08 Zn7.92'
_chemical_name_systematic 'Cs12.36 Li13 (Li2.2 Zn7.92 Si37.08 O96) (H2 O)3.24'
_space_group_IT_number 213
_symmetry_space_group_name_Hall 'P 4bd 2ab 3'
_symmetry_space_group_name_H-M 'P 41 3 2'
_cell_angle_alpha 90
_cell_angle_beta 90
_cell_angle_gamma 90
_cell_formula_units_Z 1
_cell_length_a 13.6526
_cell_length_b 13.6526
_cell_length_c 13.6526
_cell_volume 2544.756
_citation_journal_id_ASTM CMATEX
_cod_data_source_file Park_CMATEX_2002_676.cif
_cod_data_source_block H6.48Cs12.36Li15.2O99.24Si37.08Zn7.92
_cod_original_formula_sum 'H6.48 Cs12.36 Li15.2 O99.24 Si37.08 Zn7.92'
_cod_database_code 4002532

loop_
_symmetry_equiv_pos_as_xyz
x,y,z
-y+1/4,x+3/4,z+1/4
-x+1/2,-y,z+1/2
y+1/4,-x+1/4,z+3/4
x+1/2,-y+1/2,-z
y+3/4,x+1/4,-z+1/4
-x,y+1/2,-z+1/2
-y+3/4,-x+3/4,-z+3/4
z,x,y
-x+1/4,z+3/4,y+1/4
-z+1/2,-x,y+1/2
x+1/4,-z+1/4,y+3/4
z+1/2,-x+1/2,-y
x+3/4,z+1/4,-y+1/4
-z,x+1/2,-y+1/2
-x+3/4,-z+3/4,-y+3/4
y,z,x
y+1/2,-z+1/2,-x
z+3/4,y+1/4,-x+1/4
-y,z+1/2,-x+1/2
-z+3/4,-y+3/4,-x+3/4
-y+1/2,-z,x+1/2
z+1/4,-y+1/4,x+3/4
-z+1/4,y+3/4,x+1/4

loop_
_atom_site_label
_atom_site_type_symbol
_atom_site_fract_x
_atom_site_fract_y
_atom_site_fract_z
_atom_site_occupancy
_atom_site_U_iso_or_equiv
Si1 Si+4 0.337 0.089 0.382 0.67 0.0
Si2 Si+4 0.125 0.169 0.419 0.95 0.0
Li3 Li+1 -0.005 0.004 0.243 0.4 0.0
Zn1 Zn+2 0.337 0.089 0.382 0.33 0.0
O5 O-2 0.375 0.375 0.375 0.42 0.0
O6 O-2 0.875 0.875 0.875 0.39 0.0
Cs1 Cs+1 0.129 0.129 0.129 0.95 0.0
O2 O-2 0.887 0.645 0.771 1 0.0
O4 O-2 0.711 0.586 0.863 1 0.0
O1 O-2 0.404 0.123 0.283 1 0.0
Li2 Li+1 0.269 0.269 0.269 0.4 0.0
Si3 Si+4 0.625 0.654 0.904 0.8 0.0
Cs2 Cs+1 0.875 0.875 0.875 0.61 0.0
Li1 Li+1 0.625 0.654 0.904 0.2 0.0
Cs3 Cs+1 0.375 0.375 0.375 0.58 0.0
O3 O-2 0.218 0.12 0.364 1 0.0
